data_4071340
loop_
_publ_author_name
'Doherty, Simon'
'Knight, Julian G.'
'Smyth, Catherine H.'
'Harrington, Ross W.'
'Clegg, William'

_publ_section_title
;
 Biaryl-Like CATPHOS Diphosphines via Double Diels--Alder Cycloaddition
 between 1,4-Bis(diphenylphosphinoyl)buta-1,3-diyne and Anthracenes:
 Efficient Ligands for the Palladium-Catalyzed Amination of Aromatic
 Bromides and \a-Arylation of Ketones
;
_journal_issue 8
_journal_name_full Organometallics
_journal_page_first 1679
_journal_paper_doi 10.1021/om800118t
_journal_volume 27
_journal_year 2008
_chemical_formula_moiety 'C58 H44 O2 P2, 2 C H2 Cl2'
_chemical_formula_sum 'C60 H48 Cl4 O2 P2'
_chemical_formula_weight 1004.72
_chemical_name_systematic
;
 ?
;
_space_group_IT_number 52
_symmetry_cell_setting orthorhombic
_symmetry_space_group_name_Hall '-P 2a 2bc'
_symmetry_space_group_name_H-M 'P n n a'
_atom_sites_solution_hydrogens geom
_atom_sites_solution_primary direct
_atom_sites_solution_secondary difmap
_audit_creation_method SHELXL-97
_cell_angle_alpha 90.00
_cell_angle_beta 90.00
_cell_angle_gamma 90.00
_cell_formula_units_Z 4
_cell_length_a 23.504(10)
_cell_length_b 20.767(5)
_cell_length_c 10.3578(15)
_cell_measurement_reflns_used 125
_cell_measurement_temperature 150(2)
_cell_measurement_theta_max 27.50
_cell_measurement_theta_min 2.50
_cell_volume 5056(3)
_computing_cell_refinement EvalCCD
_computing_data_collection 'Nonius COLLECT'
_computing_data_reduction EvalCCD
_computing_molecular_graphics 'Bruker SHELXTL'
_computing_publication_material 'Bruker SHELXTL and local programs'
_computing_structure_refinement 'Bruker SHELXTL'
_computing_structure_solution 'Bruker SHELXTL'
_diffrn_ambient_temperature 150(2)
_diffrn_measured_fraction_theta_full 0.996
_diffrn_measured_fraction_theta_max 0.996
_diffrn_measurement_device_type 'Nonius KappaCCD diffractometer'
_diffrn_measurement_method '\f and \w scans'
_diffrn_radiation_monochromator graphite
_diffrn_radiation_source 'fine-focus sealed tube'
_diffrn_radiation_type MoK\a
_diffrn_radiation_wavelength 0.71073
_diffrn_reflns_av_R_equivalents 0.0496
_diffrn_reflns_av_sigmaI/netI 0.0217
_diffrn_reflns_limit_h_max 27
_diffrn_reflns_limit_h_min -28
_diffrn_reflns_limit_k_max 25
_diffrn_reflns_limit_k_min -25
_diffrn_reflns_limit_l_max 12
_diffrn_reflns_limit_l_min -12
_diffrn_reflns_number 75381
_diffrn_reflns_theta_full 26.00
_diffrn_reflns_theta_max 26.00
_diffrn_reflns_theta_min 3.92
_diffrn_standards_number 0
_exptl_absorpt_coefficient_mu 0.342
_exptl_absorpt_correction_T_max 0.935
_exptl_absorpt_correction_T_min 0.842
_exptl_absorpt_correction_type multi-scan
_exptl_absorpt_process_details SADABS
_exptl_crystal_colour colourless
_exptl_crystal_density_diffrn 1.320
_exptl_crystal_density_method 'not measured'
_exptl_crystal_description block
_exptl_crystal_F_000 2088
_exptl_crystal_size_max 0.52
_exptl_crystal_size_mid 0.20
_exptl_crystal_size_min 0.20
_refine_diff_density_max 0.800
_refine_diff_density_min -0.475
_refine_diff_density_rms 0.057
_refine_ls_extinction_method none
_refine_ls_goodness_of_fit_ref 1.069
_refine_ls_hydrogen_treatment constr
_refine_ls_matrix_type full
_refine_ls_number_parameters 336
_refine_ls_number_reflns 4961
_refine_ls_number_restraints 0
_refine_ls_restrained_S_all 1.069
_refine_ls_R_factor_all 0.0648
_refine_ls_R_factor_gt 0.0456
_refine_ls_shift/su_max 0.001
_refine_ls_shift/su_mean 0.000
_refine_ls_structure_factor_coef Fsqd
_refine_ls_weighting_details 'calc w=1/[\s^2^(Fo^2^)+(0.0416P)^2^+6.8744P] where P=(Fo^2^+2Fc^2^)/3'
_refine_ls_weighting_scheme calc
_refine_ls_wR_factor_gt 0.1050
_refine_ls_wR_factor_ref 0.1195
_reflns_number_gt 3879
_reflns_number_total 4961
_reflns_threshold_expression I>2\s(I)
_cod_data_source_file om800118t-file002.cif
_cod_data_source_block sd246
_cod_database_code 4071340

loop_
_symmetry_equiv_pos_as_xyz
'x, y, z'
'-x+1/2, -y, z'
'-x+1/2, y+1/2, -z+1/2'
'x, -y+1/2, -z+1/2'
'-x, -y, -z'
'x-1/2, y, -z'
'x-1/2, -y-1/2, z-1/2'
'-x, y-1/2, z-1/2'

loop_
_atom_site_label
_atom_site_type_symbol
_atom_site_fract_x
_atom_site_fract_y
_atom_site_fract_z
_atom_site_U_iso_or_equiv
_atom_site_adp_type
_atom_site_occupancy
_atom_site_symmetry_multiplicity
_atom_site_calc_flag
_atom_site_refinement_flags
_atom_site_disorder_assembly
_atom_site_disorder_group
P1 P 0.90295(2) 0.65413(3) 0.65567(5) 0.01810(14) Uani 1 1 d . . .
O1 O 0.92150(6) 0.66018(7) 0.79291(14) 0.0242(3) Uani 1 1 d . . .
C1 C 0.84238(8) 0.72434(10) 0.45610(19) 0.0174(4) Uani 1 1 d . . .
H1A H 0.8686 0.6979 0.4016 0.021 Uiso 1 1 calc R . .
C2 C 0.85067(9) 0.79676(10) 0.43680(19) 0.0195(4) Uani 1 1 d . . .
C3 C 0.89098(9) 0.82634(11) 0.3581(2) 0.0237(5) Uani 1 1 d . . .
H3A H 0.9178 0.8012 0.3113 0.028 Uiso 1 1 calc R . .
C4 C 0.89147(10) 0.89358(12) 0.3487(2) 0.0300(5) Uani 1 1 d . . .
H4A H 0.9192 0.9143 0.2964 0.036 Uiso 1 1 calc R . .
C5 C 0.85165(11) 0.93022(11) 0.4156(2) 0.0310(6) Uani 1 1 d . . .
H5A H 0.8512 0.9757 0.4056 0.037 Uiso 1 1 calc R . .
C6 C 0.81212(10) 0.90046(11) 0.4978(2) 0.0260(5) Uani 1 1 d . . .
H6A H 0.7853 0.9256 0.5444 0.031 Uiso 1 1 calc R . .
C7 C 0.81268(9) 0.83375(10) 0.51035(19) 0.0195(4) Uani 1 1 d . . .
C8 C 0.77414(9) 0.79298(10) 0.5998(2) 0.0189(4) Uani 1 1 d . . .
C9 C 0.74265(9) 0.74728(10) 0.50632(19) 0.0185(4) Uani 1 1 d . . .
C10 C 0.68394(9) 0.74175(11) 0.4906(2) 0.0247(5) Uani 1 1 d . . .
H10A H 0.6588 0.7661 0.5434 0.030 Uiso 1 1 calc R . .
C11 C 0.66225(10) 0.69992(12) 0.3963(2) 0.0279(5) Uani 1 1 d . . .
H11A H 0.6223 0.6956 0.3858 0.033 Uiso 1 1 calc R . .
C12 C 0.69897(10) 0.66476(11) 0.3182(2) 0.0270(5) Uani 1 1 d . . .
H12A H 0.6840 0.6369 0.2538 0.032 Uiso 1 1 calc R . .
C13 C 0.75787(9) 0.67010(10) 0.3337(2) 0.0216(5) Uani 1 1 d . . .
H13A H 0.7829 0.6460 0.2804 0.026 Uiso 1 1 calc R . .
C14 C 0.77938(9) 0.71106(10) 0.42803(19) 0.0178(4) Uani 1 1 d . . .
C15 C 0.85106(8) 0.71289(9) 0.60285(19) 0.0169(4) Uani 1 1 d . . .
C16 C 0.81688(8) 0.74917(9) 0.67763(19) 0.0164(4) Uani 1 1 d . . .
C17 C 0.73497(10) 0.83376(11) 0.6844(2) 0.0244(5) Uani 1 1 d . . .
H17A H 0.7092 0.8587 0.6295 0.037 Uiso 1 1 calc R . .
H17B H 0.7579 0.8632 0.7371 0.037 Uiso 1 1 calc R . .
H17C H 0.7127 0.8055 0.7410 0.037 Uiso 1 1 calc R . .
C18 C 0.96057(9) 0.66131(11) 0.5392(2) 0.0221(5) Uani 1 1 d . . .
C19 C 0.98337(10) 0.60814(12) 0.4752(2) 0.0301(5) Uani 1 1 d . . .
H19A H 0.9679 0.5665 0.4900 0.036 Uiso 1 1 calc R . .
C20 C 1.02878(11) 0.61562(14) 0.3897(3) 0.0388(6) Uani 1 1 d . . .
H20A H 1.0442 0.5792 0.3466 0.047 Uiso 1 1 calc R . .
C21 C 1.05120(10) 0.67613(15) 0.3680(3) 0.0402(7) Uani 1 1 d . . .
H21A H 1.0820 0.6812 0.3095 0.048 Uiso 1 1 calc R . .
C22 C 1.02908(10) 0.72962(14) 0.4310(3) 0.0373(6) Uani 1 1 d . . .
H22A H 1.0447 0.7711 0.4153 0.045 Uiso 1 1 calc R . .
C23 C 0.98385(9) 0.72242(11) 0.5175(2) 0.0281(5) Uani 1 1 d . . .
H23A H 0.9690 0.7589 0.5615 0.034 Uiso 1 1 calc R . .
C24 C 0.87053(9) 0.57612(10) 0.6234(2) 0.0216(5) Uani 1 1 d . . .
C25 C 0.85003(10) 0.55762(11) 0.5013(2) 0.0292(5) Uani 1 1 d . . .
H25A H 0.8527 0.5865 0.4305 0.035 Uiso 1 1 calc R . .
C26 C 0.82581(11) 0.49708(12) 0.4840(3) 0.0344(6) Uani 1 1 d . . .
H26A H 0.8123 0.4847 0.4012 0.041 Uiso 1 1 calc R . .
C27 C 0.82134(11) 0.45452(12) 0.5876(3) 0.0368(6) Uani 1 1 d . . .
H27A H 0.8046 0.4133 0.5758 0.044 Uiso 1 1 calc R . .
C28 C 0.84143(11) 0.47273(12) 0.7081(3) 0.0355(6) Uani 1 1 d . . .
H28A H 0.8382 0.4439 0.7788 0.043 Uiso 1 1 calc R . .
C29 C 0.86639(10) 0.53307(11) 0.7263(2) 0.0278(5) Uani 1 1 d . . .
H29A H 0.8806 0.5448 0.8090 0.033 Uiso 1 1 calc R . .
Cl1 Cl 1.06242(12) 0.93680(16) 0.7448(3) 0.0570(8) Uani 0.573(11) 1 d P A 1
Cl2 Cl 1.0721(2) 0.90753(18) 0.4773(5) 0.0880(13) Uani 0.573(11) 1 d P A 1
C30 C 1.0203(4) 0.9247(6) 0.6000(7) 0.079(3) Uani 0.573(11) 1 d P A 1
H30A H 0.9937 0.8882 0.6109 0.095 Uiso 0.573(11) 1 calc PR A 1
H30B H 0.9983 0.9639 0.5785 0.095 Uiso 0.573(11) 1 calc PR A 1
Cl1A Cl 1.0426(6) 0.9513(5) 0.7388(7) 0.159(3) Uani 0.427(11) 1 d P A 2
Cl2A Cl 1.0555(6) 0.9186(5) 0.4625(9) 0.159(4) Uani 0.427(11) 1 d P A 2
C30A C 1.0485(7) 0.8794(7) 0.6331(11) 0.090(5) Uani 0.427(11) 1 d P A 2
H30C H 1.0142 0.8520 0.6390 0.108 Uiso 0.427(11) 1 calc PR A 2
H30D H 1.0825 0.8534 0.6548 0.108 Uiso 0.427(11) 1 calc PR A 2

loop_
_atom_site_aniso_label
_atom_site_aniso_U_11
_atom_site_aniso_U_22
_atom_site_aniso_U_33
_atom_site_aniso_U_23
_atom_site_aniso_U_13
_atom_site_aniso_U_12
P1 0.0209(3) 0.0178(3) 0.0156(3) 0.0001(2) -0.0001(2) 0.0030(2)
O1 0.0288(8) 0.0247(8) 0.0192(8) 0.0001(6) -0.0038(6) 0.0047(6)
C1 0.0199(10) 0.0183(10) 0.0141(10) -0.0009(8) 0.0016(8) 0.0013(8)
C2 0.0244(11) 0.0221(11) 0.0121(9) 0.0003(8) -0.0047(8) -0.0013(8)
C3 0.0253(11) 0.0300(12) 0.0159(10) 0.0009(9) -0.0017(9) -0.0055(9)
C4 0.0372(13) 0.0316(12) 0.0212(11) 0.0039(10) -0.0024(10) -0.0139(10)
C5 0.0486(15) 0.0194(11) 0.0249(12) 0.0047(9) -0.0088(11) -0.0083(10)
C6 0.0355(13) 0.0217(11) 0.0207(11) -0.0005(9) -0.0067(10) 0.0018(9)
C7 0.0244(11) 0.0200(10) 0.0142(10) 0.0019(8) -0.0057(8) 0.0003(8)
C8 0.0225(10) 0.0183(10) 0.0157(10) -0.0004(8) -0.0012(8) 0.0029(8)
C9 0.0218(10) 0.0199(10) 0.0138(9) 0.0017(8) -0.0007(8) 0.0016(8)
C10 0.0232(11) 0.0317(12) 0.0192(11) 0.0017(9) 0.0006(9) 0.0033(9)
C11 0.0229(11) 0.0359(13) 0.0248(12) 0.0027(10) -0.0030(9) -0.0047(10)
C12 0.0315(12) 0.0302(12) 0.0194(11) -0.0012(9) -0.0054(9) -0.0092(10)
C13 0.0295(11) 0.0205(10) 0.0149(10) 0.0003(8) 0.0006(9) -0.0019(9)
C14 0.0221(10) 0.0186(10) 0.0127(10) 0.0042(8) 0.0005(8) -0.0008(8)
C15 0.0193(10) 0.0154(10) 0.0160(10) 0.0011(8) -0.0015(8) -0.0015(8)
C16 0.0195(10) 0.0141(9) 0.0156(10) 0.0011(8) -0.0016(8) -0.0020(8)
C17 0.0284(12) 0.0238(11) 0.0210(11) -0.0026(9) -0.0005(9) 0.0069(9)
C18 0.0184(10) 0.0299(12) 0.0181(10) 0.0007(9) -0.0012(8) 0.0033(9)
C19 0.0284(12) 0.0339(13) 0.0282(13) -0.0038(10) 0.0022(10) 0.0061(10)
C20 0.0284(13) 0.0540(17) 0.0341(14) -0.0131(13) 0.0051(11) 0.0083(12)
C21 0.0223(12) 0.0676(19) 0.0307(14) -0.0015(13) 0.0058(10) -0.0001(12)
C22 0.0250(12) 0.0473(15) 0.0396(15) 0.0072(13) 0.0022(11) -0.0045(11)
C23 0.0221(11) 0.0315(12) 0.0306(13) -0.0001(10) -0.0002(10) 0.0014(9)
C24 0.0228(11) 0.0174(10) 0.0245(11) -0.0013(9) 0.0042(9) 0.0036(8)
C25 0.0355(13) 0.0249(12) 0.0273(12) 0.0007(10) -0.0028(10) 0.0020(10)
C26 0.0376(14) 0.0279(12) 0.0376(14) -0.0090(11) -0.0054(11) 0.0003(10)
C27 0.0383(14) 0.0237(12) 0.0485(16) -0.0043(11) 0.0078(12) -0.0046(10)
C28 0.0462(15) 0.0245(12) 0.0359(14) 0.0064(11) 0.0080(12) -0.0020(11)
C29 0.0342(13) 0.0253(12) 0.0239(12) 0.0008(9) 0.0056(10) 0.0019(10)
Cl1 0.0636(13) 0.0651(12) 0.0423(11) 0.0160(11) 0.0066(10) -0.0149(10)
Cl2 0.114(2) 0.0662(16) 0.083(3) -0.0387(13) 0.0532(19) -0.0468(14)
C30 0.067(5) 0.119(8) 0.051(4) 0.004(5) 0.017(3) -0.037(5)
Cl1A 0.229(7) 0.127(4) 0.121(4) -0.073(3) 0.110(4) -0.130(5)
Cl2A 0.194(8) 0.224(8) 0.058(2) -0.027(4) 0.043(4) -0.117(6)
C30A 0.124(11) 0.093(9) 0.054(6) -0.028(6) 0.045(7) -0.082(8)

loop_
_atom_type_symbol
_atom_type_description
_atom_type_scat_dispersion_real
_atom_type_scat_dispersion_imag
_atom_type_scat_source
C C 0.0033 0.0016 'International Tables Vol C Tables 4.2.6.8 and 6.1.1.4'
H H 0.0000 0.0000 'International Tables Vol C Tables 4.2.6.8 and 6.1.1.4'
P P 0.1023 0.0942 'International Tables Vol C Tables 4.2.6.8 and 6.1.1.4'
O O 0.0106 0.0060 'International Tables Vol C Tables 4.2.6.8 and 6.1.1.4'
Cl Cl 0.1484 0.1585 'International Tables Vol C Tables 4.2.6.8 and 6.1.1.4'

loop_
_geom_angle_atom_site_label_1
_geom_angle_atom_site_label_2
_geom_angle_atom_site_label_3
_geom_angle
_geom_angle_site_symmetry_3
O1 P1 C15 115.35(9) .
O1 P1 C18 114.04(10) .
O1 P1 C24 111.84(10) .
C15 P1 C18 104.23(10) .
C15 P1 C24 105.20(10) .
C18 P1 C24 105.22(10) .
H1A C1 C2 112.8 .
H1A C1 C14 112.8 .
H1A C1 C15 112.8 .
C2 C1 C14 105.97(16) .
C2 C1 C15 105.19(16) .
C14 C1 C15 106.56(16) .
C1 C2 C3 126.6(2) .
C1 C2 C7 112.72(18) .
C3 C2 C7 120.6(2) .
C2 C3 H3A 120.5 .
C2 C3 C4 119.1(2) .
H3A C3 C4 120.5 .
C3 C4 H4A 119.8 .
C3 C4 C5 120.4(2) .
H4A C4 C5 119.8 .
C4 C5 H5A 119.8 .
C4 C5 C6 120.4(2) .
H5A C5 C6 119.8 .
C5 C6 H6A 120.4 .
C5 C6 C7 119.3(2) .
H6A C6 C7 120.4 .
C2 C7 C6 120.0(2) .
C2 C7 C8 113.47(18) .
C6 C7 C8 126.5(2) .
C7 C8 C9 103.93(16) .
C7 C8 C16 104.40(16) .
C7 C8 C17 113.14(17) .
C9 C8 C16 105.74(16) .
C9 C8 C17 114.30(17) .
C16 C8 C17 114.26(17) .
C8 C9 C10 126.72(19) .
C8 C9 C14 113.39(17) .
C10 C9 C14 119.83(19) .
C9 C10 H10A 120.3 .
C9 C10 C11 119.5(2) .
H10A C10 C11 120.3 .
C10 C11 H11A 119.8 .
C10 C11 C12 120.3(2) .
H11A C11 C12 119.8 .
C11 C12 H12A 119.8 .
C11 C12 C13 120.4(2) .
H12A C12 C13 119.8 .
C12 C13 H13A 120.4 .
C12 C13 C14 119.3(2) .
H13A C13 C14 120.4 .
C1 C14 C9 112.82(18) .
C1 C14 C13 126.45(19) .
C9 C14 C13 120.69(19) .
P1 C15 C1 119.21(14) .
P1 C15 C16 127.25(16) .
C1 C15 C16 113.53(17) .
C8 C16 C15 114.14(17) .
C8 C16 C16 119.85(16) 4_566
C15 C16 C16 126.01(18) 4_566
C8 C17 H17A 109.5 .
C8 C17 H17B 109.5 .
C8 C17 H17C 109.5 .
H17A C17 H17B 109.5 .
H17A C17 H17C 109.5 .
H17B C17 H17C 109.5 .
P1 C18 C19 122.42(18) .
P1 C18 C23 118.11(17) .
C19 C18 C23 119.4(2) .
C18 C19 H19A 119.8 .
C18 C19 C20 120.5(2) .
H19A C19 C20 119.8 .
C19 C20 H20A 120.1 .
C19 C20 C21 119.8(2) .
H20A C20 C21 120.1 .
C20 C21 H21A 119.7 .
C20 C21 C22 120.5(2) .
H21A C21 C22 119.7 .
C21 C22 H22A 120.0 .
C21 C22 C23 120.0(2) .
H22A C22 C23 120.0 .
C18 C23 C22 119.8(2) .
C18 C23 H23A 120.1 .
C22 C23 H23A 120.1 .
P1 C24 C25 123.45(17) .
P1 C24 C29 117.32(17) .
C25 C24 C29 119.2(2) .
C24 C25 H25A 119.9 .
C24 C25 C26 120.2(2) .
H25A C25 C26 119.9 .
C25 C26 H26A 119.9 .
C25 C26 C27 120.3(2) .
H26A C26 C27 119.9 .
C26 C27 H27A 120.2 .
C26 C27 C28 119.6(2) .
H27A C27 C28 120.2 .
C27 C28 H28A 119.7 .
C27 C28 C29 120.7(2) .
H28A C28 C29 119.7 .
C24 C29 C28 120.0(2) .
C24 C29 H29A 120.0 .
C28 C29 H29A 120.0 .
Cl1 C30 Cl2 104.0(5) .
Cl1 C30 H30A 110.9 .
Cl1 C30 H30B 110.9 .
Cl2 C30 H30A 110.9 .
Cl2 C30 H30B 110.9 .
H30A C30 H30B 109.0 .
Cl1A C30A Cl2A 101.8(10) .
Cl1A C30A H30C 111.4 .
Cl1A C30A H30D 111.4 .
Cl2A C30A H30C 111.4 .
Cl2A C30A H30D 111.4 .
H30C C30A H30D 109.3 .

loop_
_geom_bond_atom_site_label_1
_geom_bond_atom_site_label_2
_geom_bond_distance
_geom_bond_site_symmetry_2
P1 O1 1.4922(16) .
P1 C15 1.810(2) .
P1 C18 1.820(2) .
P1 C24 1.821(2) .
C1 H1A 1.000 .
C1 C2 1.530(3) .
C1 C14 1.534(3) .
C1 C15 1.552(3) .
C2 C3 1.393(3) .
C2 C7 1.403(3) .
C3 H3A 0.950 .
C3 C4 1.400(3) .
C4 H4A 0.950 .
C4 C5 1.391(4) .
C5 H5A 0.950 .
C5 C6 1.404(3) .
C6 H6A 0.950 .
C6 C7 1.391(3) .
C7 C8 1.548(3) .
C8 C9 1.545(3) .
C8 C16 1.577(3) .
C8 C17 1.527(3) .
C9 C10 1.394(3) .
C9 C14 1.403(3) .
C10 H10A 0.950 .
C10 C11 1.403(3) .
C11 H11A 0.950 .
C11 C12 1.390(3) .
C12 H12A 0.950 .
C12 C13 1.398(3) .
C13 H13A 0.950 .
C13 C14 1.390(3) .
C15 C16 1.347(3) .
C16 C16 1.499(4) 4_566
C17 H17A 0.980 .
C17 H17B 0.980 .
C17 H17C 0.980 .
C18 C19 1.395(3) .
C18 C23 1.400(3) .
C19 H19A 0.950 .
C19 C20 1.396(3) .
C20 H20A 0.950 .
C20 C21 1.381(4) .
C21 H21A 0.950 .
C21 C22 1.389(4) .
C22 H22A 0.950 .
C22 C23 1.398(3) .
C23 H23A 0.950 .
C24 C25 1.406(3) .
C24 C29 1.395(3) .
C25 H25A 0.950 .
C25 C26 1.392(3) .
C26 H26A 0.950 .
C26 C27 1.394(4) .
C27 H27A 0.950 .
C27 C28 1.386(4) .
C28 H28A 0.950 .
C28 C29 1.397(3) .
C29 H29A 0.950 .
Cl1 C30 1.814(8) .
Cl2 C30 1.796(9) .
C30 H30A 0.990 .
C30 H30B 0.990 .
Cl1A C30A 1.856(15) .
Cl2A C30A 1.953(18) .
C30A H30C 0.990 .
C30A H30D 0.990 .

loop_
_geom_torsion_atom_site_label_1
_geom_torsion_atom_site_label_2
_geom_torsion_atom_site_label_3
_geom_torsion_atom_site_label_4
_geom_torsion
_geom_torsion_site_symmetry_4
C14 C1 C2 C3 -126.7(2) .
C14 C1 C2 C7 54.2(2) .
C15 C1 C2 C3 120.7(2) .
C15 C1 C2 C7 -58.5(2) .
C1 C2 C3 C4 178.1(2) .
C7 C2 C3 C4 -2.8(3) .
C2 C3 C4 C5 -1.0(3) .
C3 C4 C5 C6 2.9(3) .
C4 C5 C6 C7 -0.9(3) .
C5 C6 C7 C2 -2.9(3) .
C5 C6 C7 C8 177.5(2) .
C1 C2 C7 C6 -175.93(19) .
C1 C2 C7 C8 3.7(2) .
C3 C2 C7 C6 4.8(3) .
C3 C2 C7 C8 -175.53(18) .
C2 C7 C8 C9 -58.3(2) .
C2 C7 C8 C16 52.3(2) .
C2 C7 C8 C17 177.15(18) .
C6 C7 C8 C9 121.3(2) .
C6 C7 C8 C16 -128.1(2) .
C6 C7 C8 C17 -3.2(3) .
C7 C8 C9 C10 -121.9(2) .
C7 C8 C9 C14 55.2(2) .
C16 C8 C9 C10 128.5(2) .
C16 C8 C9 C14 -54.4(2) .
C17 C8 C9 C10 2.0(3) .
C17 C8 C9 C14 179.00(17) .
C8 C9 C10 C11 176.8(2) .
C14 C9 C10 C11 -0.1(3) .
C9 C10 C11 C12 -0.7(3) .
C10 C11 C12 C13 0.8(3) .
C11 C12 C13 C14 -0.1(3) .
C12 C13 C14 C1 -178.2(2) .
C12 C13 C14 C9 -0.6(3) .
C8 C9 C14 C1 1.3(2) .
C8 C9 C14 C13 -176.54(18) .
C10 C9 C14 C1 178.58(18) .
C10 C9 C14 C13 0.7(3) .
C2 C1 C14 C9 -57.2(2) .
C2 C1 C14 C13 120.5(2) .
C15 C1 C14 C9 54.5(2) .
C15 C1 C14 C13 -127.8(2) .
C2 C1 C15 P1 -125.45(16) .
C2 C1 C15 C16 55.3(2) .
C14 C1 C15 P1 122.33(16) .
C14 C1 C15 C16 -56.9(2) .
O1 P1 C15 C1 161.86(14) .
O1 P1 C15 C16 -19.0(2) .
C18 P1 C15 C1 36.05(18) .
C18 P1 C15 C16 -144.83(19) .
C24 P1 C15 C1 -74.41(17) .
C24 P1 C15 C16 104.71(19) .
P1 C15 C16 C8 -176.85(14) .
P1 C15 C16 C16 3.4(3) 4_566
C1 C15 C16 C8 2.3(2) .
C1 C15 C16 C16 -177.45(18) 4_566
C7 C8 C16 C15 -56.4(2) .
C7 C8 C16 C16 123.39(19) 4_566
C9 C8 C16 C15 52.9(2) .
C9 C8 C16 C16 -127.30(19) 4_566
C17 C8 C16 C15 179.49(18) .
C17 C8 C16 C16 -0.7(3) 4_566
O1 P1 C18 C19 104.14(19) .
O1 P1 C18 C23 -73.42(19) .
C15 P1 C18 C19 -129.22(19) .
C15 P1 C18 C23 53.22(19) .
C24 P1 C18 C19 -18.8(2) .
C24 P1 C18 C23 163.67(17) .
P1 C18 C19 C20 -177.93(19) .
C23 C18 C19 C20 -0.4(3) .
C18 C19 C20 C21 -0.2(4) .
C19 C20 C21 C22 0.3(4) .
C20 C21 C22 C23 0.2(4) .
C21 C22 C23 C18 -0.7(4) .
P1 C18 C23 C22 178.49(18) .
C19 C18 C23 C22 0.9(3) .
O1 P1 C24 C25 -179.18(18) .
O1 P1 C24 C29 0.6(2) .
C15 P1 C24 C25 54.9(2) .
C15 P1 C24 C29 -125.33(17) .
C18 P1 C24 C25 -54.9(2) .
C18 P1 C24 C29 124.91(18) .
P1 C24 C25 C26 179.92(18) .
C29 C24 C25 C26 0.1(3) .
C24 C25 C26 C27 0.4(4) .
C25 C26 C27 C28 -0.3(4) .
C26 C27 C28 C29 -0.4(4) .
P1 C24 C29 C28 179.36(18) .
C25 C24 C29 C28 -0.9(3) .
C27 C28 C29 C24 1.0(4) .
